data_4337760
loop_
_publ_author_name
'Bryan, Aimee M.'
'Long, Gary J.'
'Grandjean, Fernande'
'Power, Philip P.'

_publ_section_title
;
 Synthesis, Structural, Spectroscopic, and Magnetic Characterization of
 Two-Coordinate Cobalt(II) Aryloxides with Bent or Linear Coordination.
;
_journal_issue 5
_journal_name_full 'Inorganic chemistry'
_journal_page_first 2692
_journal_page_last 2698
_journal_paper_doi 10.1021/ic403098p
_journal_volume 53
_journal_year 2014
_chemical_formula_moiety 'C60 H74 Co0.85 O2'
_chemical_formula_sum 'C60 H74 Co0.85 O2'
_chemical_formula_weight 877.03
_chemical_name_systematic
;
 ?
;
_space_group_crystal_system monoclinic
_space_group_IT_number 14
_space_group_name_Hall '-P 2yn'
_space_group_name_H-M_alt 'P 1 21/n 1'
_symmetry_space_group_name_Hall '-P 2yn'
_symmetry_space_group_name_H-M 'P 1 21/n 1'
_atom_sites_solution_hydrogens mixed
_audit_creation_method SHELXL-2013
_cell_angle_alpha 90
_cell_angle_beta 90.4110(11)
_cell_angle_gamma 90
_cell_formula_units_Z 2
_cell_length_a 10.7365(8)
_cell_length_b 20.2062(15)
_cell_length_c 11.1732(9)
_cell_measurement_reflns_used 8591
_cell_measurement_temperature 90(2)
_cell_measurement_theta_max 25.01
_cell_measurement_theta_min 2.62
_cell_volume 2423.9(3)
_computing_cell_refinement 'SAINT V8.18C (Bruker, 2013)'
_computing_data_collection 'Apex2 (Bruker, 2013)'
_computing_data_reduction 'SAINT V8.18C (Bruker, 2013)'
_computing_molecular_graphics 'OLEX2 (Dolomanov, 2013)'
_computing_publication_material 'SHELXTL-2013 (Sheldrick, 2013)'
_computing_structure_refinement 'SHELXL-2013 (Sheldrick, 2013)'
_computing_structure_solution 'SHElXTL-2013 (Sheldrick, 2013)'
_diffrn_ambient_temperature 90(2)
_diffrn_detector_area_resol_mean 8.3
_diffrn_measured_fraction_theta_full 1.000
_diffrn_measured_fraction_theta_max 1.000
_diffrn_measurement_device_type 'Bruker Apex2'
_diffrn_measurement_method \w
_diffrn_radiation_type MoK\a
_diffrn_radiation_wavelength 0.71073
_diffrn_reflns_av_R_equivalents 0.0629
_diffrn_reflns_av_unetI/netI 0.0467
_diffrn_reflns_Laue_measured_fraction_full 1.000
_diffrn_reflns_Laue_measured_fraction_max 1.000
_diffrn_reflns_limit_h_max 13
_diffrn_reflns_limit_h_min -13
_diffrn_reflns_limit_k_max 26
_diffrn_reflns_limit_k_min -26
_diffrn_reflns_limit_l_max 14
_diffrn_reflns_limit_l_min -14
_diffrn_reflns_number 30719
_diffrn_reflns_point_group_measured_fraction_full 1.000
_diffrn_reflns_point_group_measured_fraction_max 1.000
_diffrn_reflns_theta_full 25.242
_diffrn_reflns_theta_max 27.482
_diffrn_reflns_theta_min 2.016
_diffrn_source 'fine-focus sealed tube'
_exptl_absorpt_coefficient_mu 0.346
_exptl_absorpt_correction_T_max 0.7456
_exptl_absorpt_correction_T_min 0.6880
_exptl_absorpt_correction_type multi-scan
_exptl_absorpt_process_details 'SADABS (Sheldrick, 2012)'
_exptl_crystal_colour red
_exptl_crystal_density_diffrn 1.202
_exptl_crystal_description block
_exptl_crystal_F_000 946
_exptl_crystal_size_max 0.232
_exptl_crystal_size_mid 0.231
_exptl_crystal_size_min 0.141
_refine_diff_density_max 1.072
_refine_diff_density_min -0.728
_refine_diff_density_rms 0.058
_refine_ls_extinction_method none
_refine_ls_goodness_of_fit_ref 1.050
_refine_ls_hydrogen_treatment constr
_refine_ls_matrix_type full
_refine_ls_number_parameters 296
_refine_ls_number_reflns 5547
_refine_ls_number_restraints 4
_refine_ls_restrained_S_all 1.084
_refine_ls_R_factor_all 0.0690
_refine_ls_R_factor_gt 0.0501
_refine_ls_shift/su_max 0.000
_refine_ls_shift/su_mean 0.000
_refine_ls_structure_factor_coef Fsqd
_refine_ls_weighting_details 'w=1/[\s^2^(Fo^2^)+(0.0515P)^2^+1.7196P] where P=(Fo^2^+2Fc^2^)/3'
_refine_ls_weighting_scheme calc
_refine_ls_wR_factor_gt 0.1188
_refine_ls_wR_factor_ref 0.1285
_reflns_Friedel_coverage 0.000
_reflns_number_gt 4275
_reflns_number_total 5547
_reflns_threshold_expression 'I > 2\s(I)'
_cod_data_source_file ic403098p_si_002.cif
_cod_data_source_block amb41
_cod_database_code 4337760
_shelx_space_group_comment
;
The symmetry employed for this shelxl refinement is uniquely defined
by the following loop, which should always be used as a source of
symmetry information in preference to the above space-group names.
They are only intended as comments.
;
_shelx_estimated_absorpt_t_min 0.736
_shelx_estimated_absorpt_t_max 0.778
_shelxl_version_number 2013-3

loop_
_space_group_symop_operation_xyz
'x, y, z'
'-x+1/2, y+1/2, -z+1/2'
'-x, -y, -z'
'x-1/2, -y-1/2, z-1/2'

loop_
_atom_site_label
_atom_site_type_symbol
_atom_site_fract_x
_atom_site_fract_y
_atom_site_fract_z
_atom_site_U_iso_or_equiv
_atom_site_adp_type
_atom_site_occupancy
_atom_site_site_symmetry_order
_atom_site_calc_flag
_atom_site_refinement_flags_posn
_atom_site_refinement_flags_adp
_atom_site_refinement_flags_occupancy
_atom_site_disorder_assembly
_atom_site_disorder_group
Co1 Co 0.5000 0.5000 0.5000 0.01698(15) Uani 0.846(2) 2 d S . . . .
O1 O 0.44950(13) 0.42390(7) 0.57510(14) 0.0269(3) Uani 1 1 d . . . . .
C1 C 0.33263(18) 0.39830(10) 0.57478(17) 0.0203(4) Uani 1 1 d . . . . .
C2 C 0.23019(19) 0.43579(10) 0.53382(17) 0.0207(4) Uani 1 1 d . . . . .
C3 C 0.11116(19) 0.40810(10) 0.53364(18) 0.0225(4) Uani 1 1 d . . . . .
H3 H 0.0424 0.4334 0.5052 0.027 Uiso 1 1 calc R U . . .
C4 C 0.09196(19) 0.34404(10) 0.57457(18) 0.0230(4) Uani 1 1 d . . . . .
H4 H 0.0107 0.3255 0.5745 0.028 Uiso 1 1 calc R U . . .
C5 C 0.19265(19) 0.30758(10) 0.61548(18) 0.0219(4) Uani 1 1 d . . . . .
H5 H 0.1792 0.2639 0.6438 0.026 Uiso 1 1 calc R U . . .
C6 C 0.31340(18) 0.33310(10) 0.61634(17) 0.0199(4) Uani 1 1 d . . . . .
C7 C 0.41910(18) 0.29219(9) 0.66421(18) 0.0202(4) Uani 1 1 d . . . . .
C8 C 0.4646(2) 0.30466(10) 0.78037(18) 0.0246(4) Uani 1 1 d . . . . .
C9 C 0.5624(2) 0.26674(11) 0.8256(2) 0.0287(5) Uani 1 1 d . . . . .
H9 H 0.5952 0.2761 0.9029 0.034 Uiso 1 1 calc R U . . .
C10 C 0.6121(2) 0.21591(11) 0.7596(2) 0.0317(5) Uani 1 1 d . . . . .
H10 H 0.6789 0.1904 0.7913 0.038 Uiso 1 1 calc R U . . .
C11 C 0.5648(2) 0.20206(11) 0.6472(2) 0.0312(5) Uani 1 1 d . . . . .
H11 H 0.5981 0.1660 0.6033 0.037 Uiso 1 1 calc R U . . .
C12 C 0.4690(2) 0.23979(10) 0.59656(19) 0.0247(4) Uani 1 1 d . . . . .
C13 C 0.4221(2) 0.22556(12) 0.4701(2) 0.0314(5) Uani 1 1 d . . . . .
H13 H 0.3312 0.2364 0.4672 0.038 Uiso 1 1 calc R U . . .
C14 C 0.4873(3) 0.26962(12) 0.3800(2) 0.0372(6) Uani 1 1 d . . . . .
H14A H 0.5751 0.2567 0.3746 0.056 Uiso 1 1 calc R U . . .
H14B H 0.4816 0.3159 0.4058 0.056 Uiso 1 1 calc R U . . .
H14C H 0.4474 0.2647 0.3013 0.056 Uiso 1 1 calc R U . . .
C15 C 0.4370(3) 0.15296(13) 0.4330(2) 0.0507(7) Uani 1 1 d . . . . .
H15A H 0.3981 0.1244 0.4930 0.076 Uiso 1 1 calc R U . . .
H15B H 0.5257 0.1422 0.4272 0.076 Uiso 1 1 calc R U . . .
H15C H 0.3966 0.1459 0.3551 0.076 Uiso 1 1 calc R U . . .
C16 C 0.4046(2) 0.35567(12) 0.8607(2) 0.0395(6) Uani 1 1 d D . . . .
H16 H 0.3356 0.3762 0.8154 0.047 Uiso 0.646 1 d . U P A 1
C18 C 0.3505(4) 0.3196(2) 0.9747(3) 0.0409(12) Uiso 0.646(7) 1 d D . P A 1
H18A H 0.4191 0.3004 1.0215 0.061 Uiso 0.646(7) 1 calc R U P A 1
H18B H 0.2934 0.2844 0.9493 0.061 Uiso 0.646(7) 1 calc R U P A 1
H18C H 0.3055 0.3516 1.0240 0.061 Uiso 0.646(7) 1 calc R U P A 1
H16A H 0.3829 0.3915 0.8030 0.049 Uiso 0.354 1 d . U P A 2
C17 C 0.4846(4) 0.41207(19) 0.8971(4) 0.0366(10) Uiso 0.646(7) 1 d D . P A 1
H17A H 0.5549 0.3957 0.9450 0.055 Uiso 0.646(7) 1 calc R U P A 1
H17B H 0.4358 0.4433 0.9448 0.055 Uiso 0.646(7) 1 calc R U P A 1
H17C H 0.5160 0.4345 0.8256 0.055 Uiso 0.646(7) 1 calc R U P A 1
C17B C 0.5052(6) 0.3917(4) 0.9405(7) 0.0352(18) Uiso 0.354(7) 1 d D . P A 2
H17D H 0.4697 0.4324 0.9735 0.053 Uiso 0.354(7) 1 calc R U P A 2
H17E H 0.5777 0.4027 0.8915 0.053 Uiso 0.354(7) 1 calc R U P A 2
H17F H 0.5310 0.3624 1.0061 0.053 Uiso 0.354(7) 1 calc R U P A 2
C18B C 0.2820(7) 0.3415(6) 0.9175(10) 0.073(3) Uiso 0.354(7) 1 d D . P A 2
H18D H 0.2221 0.3274 0.8560 0.110 Uiso 0.354(7) 1 calc R U P A 2
H18E H 0.2512 0.3816 0.9568 0.110 Uiso 0.354(7) 1 calc R U P A 2
H18F H 0.2922 0.3062 0.9770 0.110 Uiso 0.354(7) 1 calc R U P A 2
C19 C 0.24926(18) 0.50642(10) 0.49462(18) 0.0224(4) Uani 1 1 d . . . . .
C20 C 0.25176(19) 0.55755(10) 0.58173(19) 0.0245(4) Uani 1 1 d . . . . .
C21 C 0.2576(2) 0.62315(10) 0.5421(2) 0.0275(5) Uani 1 1 d . . . . .
H21 H 0.2570 0.6580 0.5992 0.033 Uiso 1 1 calc R U . . .
C22 C 0.26405(19) 0.63839(10) 0.4221(2) 0.0266(5) Uani 1 1 d . . . . .
H22 H 0.2697 0.6833 0.3974 0.032 Uiso 1 1 calc R U . . .
C23 C 0.26235(19) 0.58838(10) 0.3377(2) 0.0254(4) Uani 1 1 d . . . . .
H23 H 0.2675 0.5994 0.2552 0.031 Uiso 1 1 calc R U . . .
C24 C 0.25318(19) 0.52215(10) 0.37115(19) 0.0234(4) Uani 1 1 d . . . . .
C25 C 0.2477(2) 0.46760(10) 0.27691(19) 0.0270(5) Uani 1 1 d . . . . .
H25 H 0.1882 0.4332 0.3059 0.032 Uiso 1 1 calc R U . . .
C26 C 0.3751(2) 0.43468(13) 0.2647(2) 0.0376(6) Uani 1 1 d . . . . .
H26A H 0.4021 0.4175 0.3428 0.056 Uiso 1 1 calc R U . . .
H26B H 0.4357 0.4673 0.2363 0.056 Uiso 1 1 calc R U . . .
H26C H 0.3693 0.3982 0.2073 0.056 Uiso 1 1 calc R U . . .
C27 C 0.2017(2) 0.49086(11) 0.1537(2) 0.0310(5) Uani 1 1 d . . . . .
H27A H 0.2650 0.5191 0.1171 0.047 Uiso 1 1 calc R U . . .
H27B H 0.1242 0.5160 0.1629 0.047 Uiso 1 1 calc R U . . .
H27C H 0.1863 0.4523 0.1024 0.047 Uiso 1 1 calc R U . . .
C28 C 0.2419(2) 0.54196(11) 0.71431(19) 0.0289(5) Uani 1 1 d . . . . .
H28 H 0.2880 0.4998 0.7295 0.035 Uiso 1 1 calc R U . . .
C29 C 0.2982(2) 0.59518(13) 0.7959(2) 0.0365(6) Uani 1 1 d . . . . .
H29A H 0.2445 0.6344 0.7953 0.055 Uiso 1 1 calc R U . . .
H29B H 0.3811 0.6072 0.7670 0.055 Uiso 1 1 calc R U . . .
H29C H 0.3050 0.5780 0.8777 0.055 Uiso 1 1 calc R U . . .
C30 C 0.1059(2) 0.53110(13) 0.7505(2) 0.0378(6) Uani 1 1 d . . . . .
H30A H 0.0700 0.4950 0.7028 0.057 Uiso 1 1 calc R U . . .
H30B H 0.0583 0.5718 0.7364 0.057 Uiso 1 1 calc R U . . .
H30C H 0.1024 0.5195 0.8356 0.057 Uiso 1 1 calc R U . . .

loop_
_atom_site_aniso_label
_atom_site_aniso_U_11
_atom_site_aniso_U_22
_atom_site_aniso_U_33
_atom_site_aniso_U_23
_atom_site_aniso_U_13
_atom_site_aniso_U_12
Co1 0.0167(2) 0.0142(2) 0.0199(2) 0.00167(17) -0.00291(15) -0.00237(17)
O1 0.0222(7) 0.0261(8) 0.0324(8) -0.0005(6) -0.0016(6) -0.0021(6)
C1 0.0192(9) 0.0212(10) 0.0206(9) -0.0036(8) -0.0017(7) -0.0014(8)
C2 0.0227(10) 0.0185(9) 0.0210(9) -0.0007(7) -0.0013(8) -0.0005(7)
C3 0.0213(10) 0.0230(10) 0.0232(10) -0.0005(8) -0.0035(8) 0.0018(8)
C4 0.0176(9) 0.0252(10) 0.0261(10) -0.0003(8) -0.0023(8) -0.0043(8)
C5 0.0249(10) 0.0184(9) 0.0224(10) 0.0000(8) -0.0020(8) -0.0032(8)
C6 0.0209(10) 0.0210(10) 0.0178(9) -0.0020(7) -0.0024(7) 0.0009(7)
C7 0.0200(10) 0.0167(9) 0.0239(10) 0.0008(8) 0.0002(8) -0.0007(7)
C8 0.0274(11) 0.0253(10) 0.0212(10) 0.0001(8) -0.0013(8) 0.0031(8)
C9 0.0271(11) 0.0327(12) 0.0261(11) 0.0075(9) -0.0040(9) 0.0002(9)
C10 0.0259(11) 0.0262(11) 0.0431(13) 0.0106(10) -0.0034(10) 0.0048(9)
C11 0.0269(11) 0.0214(10) 0.0454(14) -0.0051(9) 0.0058(10) 0.0018(9)
C12 0.0241(10) 0.0219(10) 0.0282(11) -0.0043(8) 0.0029(8) -0.0040(8)
C13 0.0273(11) 0.0366(13) 0.0302(12) -0.0143(10) -0.0002(9) -0.0031(9)
C14 0.0522(16) 0.0309(12) 0.0285(12) -0.0012(10) -0.0079(11) -0.0003(11)
C15 0.079(2) 0.0357(14) 0.0377(14) -0.0122(11) 0.0078(14) -0.0196(14)
C16 0.0449(14) 0.0468(15) 0.0266(12) -0.0162(11) -0.0137(10) 0.0155(12)
C19 0.0199(9) 0.0181(10) 0.0291(10) 0.0004(8) -0.0027(8) 0.0004(8)
C20 0.0221(10) 0.0222(10) 0.0292(11) -0.0026(8) -0.0039(8) 0.0007(8)
C21 0.0246(11) 0.0202(10) 0.0378(12) -0.0055(9) -0.0024(9) 0.0014(8)
C22 0.0230(10) 0.0165(10) 0.0403(12) 0.0020(9) -0.0017(9) 0.0006(8)
C23 0.0221(10) 0.0224(10) 0.0318(11) 0.0039(8) 0.0014(8) -0.0004(8)
C24 0.0201(10) 0.0198(9) 0.0301(11) 0.0008(8) 0.0001(8) 0.0008(8)
C25 0.0337(12) 0.0206(10) 0.0267(11) 0.0010(8) 0.0018(9) -0.0008(9)
C26 0.0450(14) 0.0375(13) 0.0304(12) -0.0030(10) 0.0003(10) 0.0138(11)
C27 0.0370(12) 0.0242(11) 0.0317(11) 0.0003(9) -0.0032(9) -0.0039(9)
C28 0.0338(12) 0.0242(11) 0.0287(11) -0.0045(9) -0.0033(9) 0.0035(9)
C29 0.0341(13) 0.0401(14) 0.0350(13) -0.0100(10) -0.0062(10) 0.0012(10)
C30 0.0386(14) 0.0415(14) 0.0332(12) -0.0079(11) 0.0029(10) -0.0058(11)

loop_
_atom_type_symbol
_atom_type_description
_atom_type_scat_dispersion_real
_atom_type_scat_dispersion_imag
_atom_type_scat_source
C C 0.0033 0.0016 'International Tables Vol C Tables 4.2.6.8 and 6.1.1.4'
H H 0.0000 0.0000 'International Tables Vol C Tables 4.2.6.8 and 6.1.1.4'
O O 0.0106 0.0060 'International Tables Vol C Tables 4.2.6.8 and 6.1.1.4'
Co Co 0.3494 0.9721 'International Tables Vol C Tables 4.2.6.8 and 6.1.1.4'

loop_
_geom_angle_atom_site_label_1
_geom_angle_atom_site_label_2
_geom_angle_atom_site_label_3
_geom_angle
_geom_angle_site_symmetry_3
O1 Co1 O1 180.0 3_666
C1 O1 Co1 126.45(13) .
O1 C1 C2 121.03(18) .
O1 C1 C6 119.46(17) .
C2 C1 C6 119.51(18) .
C3 C2 C1 119.86(18) .
C3 C2 C19 120.37(18) .
C1 C2 C19 119.74(17) .
C4 C3 C2 120.76(19) .
C4 C3 H3 119.6 .
C2 C3 H3 119.6 .
C5 C4 C3 119.19(19) .
C5 C4 H4 120.4 .
C3 C4 H4 120.4 .
C4 C5 C6 121.96(19) .
C4 C5 H5 119.0 .
C6 C5 H5 119.0 .
C5 C6 C1 118.72(18) .
C5 C6 C7 119.97(17) .
C1 C6 C7 121.29(17) .
C8 C7 C12 119.92(19) .
C8 C7 C6 119.19(17) .
C12 C7 C6 120.83(18) .
C9 C8 C7 119.51(19) .
C9 C8 C16 118.90(19) .
C7 C8 C16 121.48(18) .
C10 C9 C8 120.8(2) .
C10 C9 H9 119.6 .
C8 C9 H9 119.6 .
C9 C10 C11 119.8(2) .
C9 C10 H10 120.1 .
C11 C10 H10 120.1 .
C10 C11 C12 121.6(2) .
C10 C11 H11 119.2 .
C12 C11 H11 119.2 .
C11 C12 C7 118.3(2) .
C11 C12 C13 120.66(19) .
C7 C12 C13 121.00(19) .
C14 C13 C12 110.68(18) .
C14 C13 C15 109.4(2) .
C12 C13 C15 113.4(2) .
C14 C13 H13 107.7 .
C12 C13 H13 107.7 .
C15 C13 H13 107.7 .
C13 C14 H14A 109.5 .
C13 C14 H14B 109.5 .
H14A C14 H14B 109.5 .
C13 C14 H14C 109.5 .
H14A C14 H14C 109.5 .
H14B C14 H14C 109.5 .
C13 C15 H15A 109.5 .
C13 C15 H15B 109.5 .
H15A C15 H15B 109.5 .
C13 C15 H15C 109.5 .
H15A C15 H15C 109.5 .
H15B C15 H15C 109.5 .
C17 C16 C8 116.0(2) .
C18B C16 C8 120.1(5) .
C18B C16 C17B 116.8(5) .
C8 C16 C17B 110.9(3) .
C17 C16 C18 110.4(3) .
C8 C16 C18 108.9(2) .
C17 C16 H16 104.4 .
C8 C16 H16 107.7 .
C18 C16 H16 109.2 .
C18B C16 H16A 102.2 .
C8 C16 H16A 102.1 .
C17B C16 H16A 100.8 .
C16 C18 H18A 109.5 .
C16 C18 H18B 109.5 .
H18A C18 H18B 109.5 .
C16 C18 H18C 109.5 .
H18A C18 H18C 109.5 .
H18B C18 H18C 109.5 .
C16 C17 H17A 109.5 .
C16 C17 H17B 109.5 .
H17A C17 H17B 109.5 .
C16 C17 H17C 109.5 .
H17A C17 H17C 109.5 .
H17B C17 H17C 109.5 .
C16 C17B H17D 109.5 .
C16 C17B H17E 109.5 .
H17D C17B H17E 109.5 .
C16 C17B H17F 109.5 .
H17D C17B H17F 109.5 .
H17E C17B H17F 109.5 .
C16 C18B H18D 109.5 .
C16 C18B H18E 109.5 .
H18D C18B H18E 109.5 .
C16 C18B H18F 109.5 .
H18D C18B H18F 109.5 .
H18E C18B H18F 109.5 .
C24 C19 C20 120.26(18) .
C24 C19 C2 120.03(18) .
C20 C19 C2 119.46(18) .
C21 C20 C19 118.2(2) .
C21 C20 C28 120.59(19) .
C19 C20 C28 121.11(18) .
C22 C21 C20 121.5(2) .
C22 C21 H21 119.2 .
C20 C21 H21 119.2 .
C21 C22 C23 120.0(2) .
C21 C22 H22 120.0 .
C23 C22 H22 120.0 .
C22 C23 C24 121.3(2) .
C22 C23 H23 119.4 .
C24 C23 H23 119.4 .
C23 C24 C19 118.66(19) .
C23 C24 C25 120.75(19) .
C19 C24 C25 120.60(18) .
C24 C25 C26 110.26(19) .
C24 C25 C27 114.13(17) .
C26 C25 C27 109.68(18) .
C24 C25 H25 107.5 .
C26 C25 H25 107.5 .
C27 C25 H25 107.5 .
C25 C26 H26A 109.5 .
C25 C26 H26B 109.5 .
H26A C26 H26B 109.5 .
C25 C26 H26C 109.5 .
H26A C26 H26C 109.5 .
H26B C26 H26C 109.5 .
C25 C27 H27A 109.5 .
C25 C27 H27B 109.5 .
H27A C27 H27B 109.5 .
C25 C27 H27C 109.5 .
H27A C27 H27C 109.5 .
H27B C27 H27C 109.5 .
C20 C28 C29 113.89(19) .
C20 C28 C30 111.13(19) .
C29 C28 C30 108.41(19) .
C20 C28 H28 107.7 .
C29 C28 H28 107.7 .
C30 C28 H28 107.7 .
C28 C29 H29A 109.5 .
C28 C29 H29B 109.5 .
H29A C29 H29B 109.5 .
C28 C29 H29C 109.5 .
H29A C29 H29C 109.5 .
H29B C29 H29C 109.5 .
C28 C30 H30A 109.5 .
C28 C30 H30B 109.5 .
H30A C30 H30B 109.5 .
C28 C30 H30C 109.5 .
H30A C30 H30C 109.5 .
H30B C30 H30C 109.5 .

loop_
_geom_bond_atom_site_label_1
_geom_bond_atom_site_label_2
_geom_bond_distance
_geom_bond_site_symmetry_2
Co1 O1 1.8356(15) .
Co1 O1 1.8356(15) 3_666
O1 C1 1.357(2) .
C1 C2 1.409(3) .
C1 C6 1.413(3) .
C2 C3 1.395(3) .
C2 C19 1.507(3) .
C3 C4 1.389(3) .
C3 H3 0.9500 .
C4 C5 1.383(3) .
C4 H4 0.9500 .
C5 C6 1.395(3) .
C5 H5 0.9500 .
C6 C7 1.499(3) .
C7 C8 1.406(3) .
C7 C12 1.409(3) .
C8 C9 1.391(3) .
C8 C16 1.514(3) .
C9 C10 1.374(3) .
C9 H9 0.9500 .
C10 C11 1.380(3) .
C10 H10 0.9500 .
C11 C12 1.397(3) .
C11 H11 0.9500 .
C12 C13 1.524(3) .
C13 C14 1.519(3) .
C13 C15 1.533(3) .
C13 H13 1.0000 .
C14 H14A 0.9800 .
C14 H14B 0.9800 .
C14 H14C 0.9800 .
C15 H15A 0.9800 .
C15 H15B 0.9800 .
C15 H15C 0.9800 .
C16 C17 1.483(3) .
C16 C18B 1.493(5) .
C16 C17B 1.574(4) .
C16 C18 1.582(4) .
C16 H16 0.9855 .
C16 H16A 0.9957 .
C18 H18A 0.9800 .
C18 H18B 0.9800 .
C18 H18C 0.9800 .
C17 H17A 0.9800 .
C17 H17B 0.9800 .
C17 H17C 0.9800 .
C17B H17D 0.9800 .
C17B H17E 0.9800 .
C17B H17F 0.9800 .
C18B H18D 0.9800 .
C18B H18E 0.9800 .
C18B H18F 0.9800 .
C19 C24 1.417(3) .
C19 C20 1.420(3) .
C20 C21 1.399(3) .
C20 C28 1.519(3) .
C21 C22 1.377(3) .
C21 H21 0.9500 .
C22 C23 1.383(3) .
C22 H22 0.9500 .
C23 C24 1.393(3) .
C23 H23 0.9500 .
C24 C25 1.525(3) .
C25 C26 1.528(3) .
C25 C27 1.533(3) .
C25 H25 1.0000 .
C26 H26A 0.9800 .
C26 H26B 0.9800 .
C26 H26C 0.9800 .
C27 H27A 0.9800 .
C27 H27B 0.9800 .
C27 H27C 0.9800 .
C28 C29 1.532(3) .
C28 C30 1.534(3) .
C28 H28 1.0000 .
C29 H29A 0.9800 .
C29 H29B 0.9800 .
C29 H29C 0.9800 .
C30 H30A 0.9800 .
C30 H30B 0.9800 .
C30 H30C 0.9800 .

loop_
_geom_torsion_atom_site_label_1
_geom_torsion_atom_site_label_2
_geom_torsion_atom_site_label_3
_geom_torsion_atom_site_label_4
_geom_torsion
Co1 O1 C1 C2 -12.6(3)
Co1 O1 C1 C6 167.51(14)
O1 C1 C2 C3 179.54(18)
C6 C1 C2 C3 -0.6(3)
O1 C1 C2 C19 -2.7(3)
C6 C1 C2 C19 177.24(18)
C1 C2 C3 C4 0.6(3)
C19 C2 C3 C4 -177.15(18)
C2 C3 C4 C5 -0.2(3)
C3 C4 C5 C6 -0.3(3)
C4 C5 C6 C1 0.4(3)
C4 C5 C6 C7 178.59(18)
O1 C1 C6 C5 179.95(17)
C2 C1 C6 C5 0.1(3)
O1 C1 C6 C7 1.8(3)
C2 C1 C6 C7 -178.11(18)
C5 C6 C7 C8 -101.1(2)
C1 C6 C7 C8 77.0(2)
C5 C6 C7 C12 75.9(3)
C1 C6 C7 C12 -105.9(2)
C12 C7 C8 C9 2.7(3)
C6 C7 C8 C9 179.76(19)
C12 C7 C8 C16 -173.5(2)
C6 C7 C8 C16 3.6(3)
C7 C8 C9 C10 -2.2(3)
C16 C8 C9 C10 174.1(2)
C8 C9 C10 C11 -0.1(3)
C9 C10 C11 C12 1.8(3)
C10 C11 C12 C7 -1.3(3)
C10 C11 C12 C13 177.2(2)
C8 C7 C12 C11 -1.0(3)
C6 C7 C12 C11 -178.02(19)
C8 C7 C12 C13 -179.49(19)
C6 C7 C12 C13 3.5(3)
C11 C12 C13 C14 -94.7(3)
C7 C12 C13 C14 83.7(2)
C11 C12 C13 C15 28.6(3)
C7 C12 C13 C15 -152.9(2)
C9 C8 C16 C17 65.8(3)
C7 C8 C16 C17 -118.0(3)
C9 C8 C16 C18B -102.4(6)
C7 C8 C16 C18B 73.8(6)
C9 C8 C16 C17B 38.9(4)
C7 C8 C16 C17B -144.9(4)
C9 C8 C16 C18 -59.3(3)
C7 C8 C16 C18 116.8(3)
C3 C2 C19 C24 -79.9(3)
C1 C2 C19 C24 102.3(2)
C3 C2 C19 C20 94.4(2)
C1 C2 C19 C20 -83.4(2)
C24 C19 C20 C21 0.3(3)
C2 C19 C20 C21 -173.96(18)
C24 C19 C20 C28 177.26(19)
C2 C19 C20 C28 3.0(3)
C19 C20 C21 C22 -1.7(3)
C28 C20 C21 C22 -178.7(2)
C20 C21 C22 C23 1.3(3)
C21 C22 C23 C24 0.5(3)
C22 C23 C24 C19 -1.9(3)
C22 C23 C24 C25 178.3(2)
C20 C19 C24 C23 1.4(3)
C2 C19 C24 C23 175.66(18)
C20 C19 C24 C25 -178.69(19)
C2 C19 C24 C25 -4.5(3)
C23 C24 C25 C26 100.9(2)
C19 C24 C25 C26 -79.0(2)
C23 C24 C25 C27 -23.1(3)
C19 C24 C25 C27 157.05(19)
C21 C20 C28 C29 -27.1(3)
C19 C20 C28 C29 156.1(2)
C21 C20 C28 C30 95.7(2)
C19 C20 C28 C30 -81.2(2)
